data_7050892
loop_
_publ_author_name
'Evans, David J.'
'Junk, Peter C.'
'Smith, Matthew K.'

_publ_section_title
;
 Intramolecular C???H????? interactions influence the conformation of
 N,N???-dibenzyl-4,13-diaza-18-crown-6 molecules
;
_journal_issue 8
_journal_name_full 'New Journal of Chemistry'
_journal_page_first 1043
_journal_paper_doi 10.1039/b203646k
_journal_volume 26
_journal_year 2002
_chemical_formula_sum 'C13 H29 Br2 N O6'
_chemical_formula_weight 455.19
_space_group_IT_number 2
_symmetry_cell_setting triclinic
_symmetry_space_group_name_Hall '-P 1'
_symmetry_space_group_name_H-M 'P -1'
_atom_sites_solution_hydrogens geom
_atom_sites_solution_primary direct
_atom_sites_solution_secondary difmap
_audit_creation_method SHELXL-97
_cell_angle_alpha 92.867(9)
_cell_angle_beta 95.030(9)
_cell_angle_gamma 96.817(9)
_cell_formula_units_Z 2
_cell_length_a 8.199(4)
_cell_length_b 9.361(4)
_cell_length_c 13.206(6)
_cell_measurement_temperature 296(2)
_cell_volume 1000.7(8)
_computing_cell_refinement 'SAINT (Bruker, 1998)'
_computing_data_collection 'SMART (Bruker, 1998)'
_computing_data_reduction 'SAINT (Bruker, 1998)'
_computing_molecular_graphics 'X-Seed (Barbour, 1999)'
_computing_publication_material 'CIFTAB (Sheldrick, 1997)'
_computing_structure_refinement 'SHELXL-97 (Sheldrick, 1997)'
_computing_structure_solution 'SHELXS-97 (Sheldrick, 1990)'
_diffrn_ambient_temperature 296(2)
_diffrn_measured_fraction_theta_full 0.980
_diffrn_measured_fraction_theta_max 0.980
_diffrn_measurement_device_type 'Bruker SMART 1000 CCD diffractometer'
_diffrn_measurement_method 'omega scans'
_diffrn_radiation_monochromator graphite
_diffrn_radiation_source 'fine-focus sealed tube'
_diffrn_radiation_type MoK\a
_diffrn_radiation_wavelength 0.71073
_diffrn_reflns_av_R_equivalents 0.0928
_diffrn_reflns_av_sigmaI/netI 0.0672
_diffrn_reflns_limit_h_max 9
_diffrn_reflns_limit_h_min -8
_diffrn_reflns_limit_k_max 10
_diffrn_reflns_limit_k_min -10
_diffrn_reflns_limit_l_max 11
_diffrn_reflns_limit_l_min -14
_diffrn_reflns_number 4623
_diffrn_reflns_theta_full 23.31
_diffrn_reflns_theta_max 23.31
_diffrn_reflns_theta_min 2.20
_diffrn_standards_decay_% 0.0
_exptl_absorpt_coefficient_mu 4.074
_exptl_absorpt_correction_T_max 0.4173
_exptl_absorpt_correction_T_min 0.3745
_exptl_absorpt_correction_type multi-scan
_exptl_absorpt_process_details SADABS
_exptl_crystal_density_diffrn 1.511
_exptl_crystal_density_method 'not measured'
_exptl_crystal_F_000 464
_exptl_crystal_size_max 0.30
_exptl_crystal_size_mid 0.30
_exptl_crystal_size_min 0.26
_refine_diff_density_max 0.656
_refine_diff_density_min -0.698
_refine_diff_density_rms 0.114
_refine_ls_extinction_coef 0.012(3)
_refine_ls_extinction_expression Fc^*^=kFc[1+0.001xFc^2^\l^3^/sin(2\q)]^-1/4^
_refine_ls_extinction_method SHELXL
_refine_ls_goodness_of_fit_ref 1.019
_refine_ls_hydrogen_treatment mixed
_refine_ls_matrix_type full
_refine_ls_number_parameters 240
_refine_ls_number_reflns 2832
_refine_ls_number_restraints 13
_refine_ls_restrained_S_all 1.022
_refine_ls_R_factor_all 0.0704
_refine_ls_R_factor_gt 0.0574
_refine_ls_shift/su_max 0.000
_refine_ls_shift/su_mean 0.000
_refine_ls_structure_factor_coef Fsqd
_refine_ls_weighting_details 'calc w=1/[\s^2^(Fo^2^)+(0.1175P)^2^+0.0000P] where P=(Fo^2^+2Fc^2^)/3'
_refine_ls_weighting_scheme calc
_refine_ls_wR_factor_gt 0.1581
_refine_ls_wR_factor_ref 0.1681
_reflns_number_gt 2198
_reflns_number_total 2832
_reflns_threshold_expression >2sigma(I)
_cod_data_source_file b203646k.txt
_cod_data_source_block compound5
_cod_original_cell_volume 1000.6(8)
_cod_original_sg_symbol_H-M P-1
_cod_database_code 7050892

loop_
_symmetry_equiv_pos_as_xyz
'x, y, z'
'-x, -y, -z'

loop_
_atom_site_label
_atom_site_type_symbol
_atom_site_fract_x
_atom_site_fract_y
_atom_site_fract_z
_atom_site_U_iso_or_equiv
_atom_site_adp_type
_atom_site_occupancy
_atom_site_symmetry_multiplicity
_atom_site_calc_flag
_atom_site_refinement_flags
_atom_site_disorder_assembly
_atom_site_disorder_group
Br1 Br 0.63840(7) 0.37941(6) -0.26271(5) 0.0658(3) Uani 1 1 d . . .
O1 O -0.0712(5) 0.7232(4) 0.4369(3) 0.0605(10) Uani 1 1 d . . .
N1 N -0.0987(5) 0.9084(5) 0.2871(4) 0.0493(11) Uani 1 1 d . . .
C1 C -0.2830(7) 0.9124(7) 0.2711(5) 0.0584(15) Uani 1 1 d . . .
H1A H -0.3169 0.9086 0.1986 0.070 Uiso 1 1 calc R . .
H1B H -0.3395 0.8285 0.2990 0.070 Uiso 1 1 calc R . .
H1 H -0.079(6) 0.921(5) 0.355(4) 0.036(13) Uiso 1 1 d . . .
H2SC H 0.253(10) 0.611(10) -0.087(7) 0.09(3) Uiso 1 1 d . . .
Br2 Br 0.30943(11) 1.16048(8) 0.01702(5) 0.0846(4) Uani 1 1 d D . .
O2 O -0.1469(4) 0.8729(4) 0.6150(3) 0.0569(10) Uani 1 1 d . . .
C2 C -0.3318(6) 1.0464(6) 0.3211(4) 0.0464(12) Uani 1 1 d . . .
C3 C -0.3917(7) 1.1494(8) 0.2620(6) 0.0731(19) Uani 1 1 d . . .
H3 H -0.4057 1.1346 0.1914 0.088 Uiso 1 1 calc R . .
C4 C -0.4301(9) 1.2731(9) 0.3077(10) 0.106(3) Uani 1 1 d . . .
H4 H -0.4689 1.3433 0.2679 0.127 Uiso 1 1 calc R . .
C5 C -0.4127(10) 1.2950(9) 0.4094(11) 0.107(4) Uani 1 1 d . . .
H5 H -0.4378 1.3807 0.4395 0.128 Uiso 1 1 calc R . .
C6 C -0.3576(8) 1.1904(10) 0.4701(6) 0.090(2) Uani 1 1 d . . .
H6 H -0.3480 1.2046 0.5406 0.108 Uiso 1 1 calc R . .
C7 C -0.3173(7) 1.0654(7) 0.4247(5) 0.0620(15) Uani 1 1 d . . .
H7 H -0.2805 0.9943 0.4644 0.074 Uiso 1 1 calc R . .
C8 C -0.0514(8) 0.7603(6) 0.2639(5) 0.0622(15) Uani 1 1 d . . .
H8A H -0.0948 0.7266 0.1950 0.075 Uiso 1 1 calc R . .
H8B H 0.0679 0.7652 0.2680 0.075 Uiso 1 1 calc R . .
C9 C -0.1174(9) 0.6555(7) 0.3375(5) 0.0665(16) Uani 1 1 d . . .
H9A H -0.2365 0.6351 0.3253 0.080 Uiso 1 1 calc R . .
H9B H -0.0702 0.5658 0.3303 0.080 Uiso 1 1 calc R . .
C10 C -0.1578(8) 0.6553(6) 0.5119(4) 0.0617(15) Uani 1 1 d . . .
H10A H -0.1384 0.5551 0.5127 0.074 Uiso 1 1 calc R . .
H10B H -0.2753 0.6582 0.4967 0.074 Uiso 1 1 calc R . .
C11 C -0.1021(8) 0.7296(6) 0.6130(5) 0.0648(16) Uani 1 1 d . . .
H11A H -0.1530 0.6768 0.6658 0.078 Uiso 1 1 calc R . .
H11B H 0.0166 0.7332 0.6260 0.078 Uiso 1 1 calc R . .
C12 C -0.1620(7) 0.9327(7) 0.7146(5) 0.0649(16) Uani 1 1 d . . .
H12A H -0.2220 0.8610 0.7524 0.078 Uiso 1 1 calc R . .
H12B H -0.2246 1.0141 0.7095 0.078 Uiso 1 1 calc R . .
C26 C -0.0040(7) 1.0185(7) 0.2289(4) 0.0575(14) Uani 1 1 d . . .
H26A H -0.0649 1.1005 0.2203 0.069 Uiso 1 1 calc R . .
H26B H 0.0101 0.9771 0.1619 0.069 Uiso 1 1 calc R . .
O1S O 0.2505(7) 0.8223(6) 0.0751(4) 0.0874(14) Uani 1 1 d D . .
O2S O 0.1907(8) 0.6610(7) -0.0848(4) 0.0842(16) Uani 1 1 d D . .
O3S O 0.3609(7) 0.4527(6) -0.1077(4) 0.0874(14) Uani 1 1 d D . .
O4S O -0.1096(7) 0.5955(9) -0.1084(7) 0.142(3) Uani 1 1 d D . .
H1SA H 0.303(4) 0.919(4) 0.059(9) 0.23(6) Uiso 1 1 d D . .
H2SA H 0.074(4) 0.613(9) -0.088(6) 0.14(4) Uiso 1 1 d D . .
H3SA H 0.410(13) 0.538(10) -0.061(9) 0.23(6) Uiso 1 1 d D . .
H4SA H -0.210(12) 0.650(15) -0.106(11) 0.24(6) Uiso 1 1 d D . .
H1SB H 0.333(6) 0.777(6) 0.119(5) 0.11(3) Uiso 1 1 d D . .
H2SB H 0.213(8) 0.724(7) -0.020(3) 0.11(3) Uiso 1 1 d D . .
H3SB H 0.451(9) 0.413(12) -0.142(8) 0.20(6) Uiso 1 1 d D . .
H4SB H -0.117(19) 0.540(19) -0.178(7) 0.31(9) Uiso 1 1 d D . .

loop_
_atom_site_aniso_label
_atom_site_aniso_U_11
_atom_site_aniso_U_22
_atom_site_aniso_U_33
_atom_site_aniso_U_23
_atom_site_aniso_U_13
_atom_site_aniso_U_12
Br1 0.0625(5) 0.0615(5) 0.0754(5) -0.0067(3) 0.0123(3) 0.0157(3)
O1 0.062(2) 0.064(2) 0.051(2) -0.0079(19) 0.0047(17) -0.002(2)
N1 0.048(3) 0.056(3) 0.044(3) -0.011(2) 0.0058(19) 0.008(2)
C1 0.046(3) 0.064(4) 0.063(4) -0.013(3) 0.001(2) 0.006(3)
Br2 0.1235(7) 0.0706(5) 0.0618(5) -0.0009(3) 0.0073(4) 0.0228(4)
O2 0.057(2) 0.055(2) 0.056(2) -0.0004(18) 0.0034(17) 0.0022(19)
C2 0.036(3) 0.045(3) 0.057(3) 0.000(2) 0.004(2) 0.002(2)
C3 0.051(3) 0.084(5) 0.090(5) 0.032(4) 0.006(3) 0.017(3)
C4 0.061(5) 0.062(5) 0.203(11) 0.042(6) 0.028(6) 0.017(4)
C5 0.056(4) 0.055(4) 0.210(12) -0.035(6) 0.041(6) 0.009(4)
C6 0.062(4) 0.109(6) 0.098(6) -0.041(5) 0.029(4) 0.005(4)
C7 0.060(4) 0.067(4) 0.060(4) -0.007(3) 0.008(3) 0.013(3)
C8 0.070(4) 0.061(4) 0.059(4) -0.012(3) 0.013(3) 0.020(3)
C9 0.079(4) 0.054(3) 0.065(4) -0.015(3) 0.000(3) 0.013(3)
C10 0.062(4) 0.053(3) 0.068(4) -0.001(3) 0.009(3) -0.002(3)
C11 0.073(4) 0.057(3) 0.065(4) 0.009(3) 0.012(3) 0.004(3)
C12 0.052(3) 0.081(4) 0.062(4) -0.007(3) 0.017(3) 0.004(3)
C26 0.057(3) 0.070(4) 0.046(3) -0.003(3) 0.010(2) 0.007(3)
O1S 0.103(4) 0.070(3) 0.090(4) 0.000(3) 0.008(3) 0.015(3)
O2S 0.096(4) 0.077(3) 0.082(4) -0.002(3) 0.019(3) 0.016(3)
O3S 0.101(4) 0.080(3) 0.088(4) -0.001(3) 0.032(3) 0.025(3)
O4S 0.075(4) 0.160(7) 0.182(7) -0.084(6) -0.015(4) 0.032(4)

loop_
_atom_type_symbol
_atom_type_description
_atom_type_scat_dispersion_real
_atom_type_scat_dispersion_imag
_atom_type_scat_source
C C 0.0033 0.0016 'International Tables Vol C Tables 4.2.6.8 and 6.1.1.4'
H H 0.0000 0.0000 'International Tables Vol C Tables 4.2.6.8 and 6.1.1.4'
N N 0.0061 0.0033 'International Tables Vol C Tables 4.2.6.8 and 6.1.1.4'
O O 0.0106 0.0060 'International Tables Vol C Tables 4.2.6.8 and 6.1.1.4'
Br Br -0.2901 2.4595 'International Tables Vol C Tables 4.2.6.8 and 6.1.1.4'

loop_
_geom_angle_atom_site_label_1
_geom_angle_atom_site_label_2
_geom_angle_atom_site_label_3
_geom_angle
_geom_angle_site_symmetry_1
_geom_angle_site_symmetry_3
_geom_angle_publ_flag
C10 O1 C9 112.5(5) . . ?
C26 N1 C8 110.8(4) . . ?
C26 N1 C1 112.4(4) . . ?
C8 N1 C1 112.5(4) . . ?
C2 C1 N1 111.5(4) . . ?
C12 O2 C11 114.0(5) . . ?
C7 C2 C3 120.4(6) . . ?
C7 C2 C1 119.9(5) . . ?
C3 C2 C1 119.8(6) . . ?
C4 C3 C2 119.4(8) . . ?
C5 C4 C3 120.9(8) . . ?
C4 C5 C6 120.3(8) . . ?
C7 C6 C5 119.3(8) . . ?
C2 C7 C6 119.6(6) . . ?
C9 C8 N1 111.0(5) . . ?
O1 C9 C8 106.2(5) . . ?
O1 C10 C11 109.6(5) . . ?
O2 C11 C10 109.5(5) . . ?
O2 C12 C26 111.5(4) . 2_576 ?
N1 C26 C12 109.8(5) . 2_576 ?

loop_
_geom_bond_atom_site_label_1
_geom_bond_atom_site_label_2
_geom_bond_distance
_geom_bond_site_symmetry_2
_geom_bond_publ_flag
O1 C10 1.404(7) . ?
O1 C9 1.429(7) . ?
N1 C26 1.500(7) . ?
N1 C8 1.508(7) . ?
N1 C1 1.512(7) . ?
C1 C2 1.501(8) . ?
O2 C12 1.424(7) . ?
O2 C11 1.432(7) . ?
C2 C7 1.363(8) . ?
C2 C3 1.379(8) . ?
C3 C4 1.361(12) . ?
C4 C5 1.341(13) . ?
C5 C6 1.387(14) . ?
C6 C7 1.376(10) . ?
C8 C9 1.504(9) . ?
C10 C11 1.483(8) . ?
C12 C26 1.502(8) 2_576 ?
C26 C12 1.502(8) 2_576 ?

loop_
_geom_hbond_atom_site_label_D
_geom_hbond_atom_site_label_H
_geom_hbond_atom_site_label_A
_geom_hbond_distance_DH
_geom_hbond_distance_HA
_geom_hbond_distance_DA
_geom_hbond_angle_DHA
_geom_hbond_site_symmetry_A
N1 H1 O1 0.89(5) 2.20(5) 2.707(6) 116(4) .
O2S H2SC O3S 0.73(8) 1.83(9) 2.550(8) 164(10) .
O1S H1SA Br2 0.999(10) 2.349(10) 3.285(6) 156(3) .
O2S H2SA O4S 1.003(10) 1.49(4) 2.455(9) 158(9) .
O4S H4SA Br2 1.021(10) 2.35(9) 3.212(7) 142(11) 2_575
O1S H1SB Br1 1.000(10) 2.46(4) 3.318(5) 143(5) 2_665
O2S H2SB O1S 1.001(10) 1.509(13) 2.510(8) 178(7) .
O3S H3SB Br1 0.998(10) 2.35(5) 3.299(5) 160(10) .
O4S H4SB Br1 1.027(10) 2.50(14) 3.220(6) 127(12) 1_455
